data_4303534
loop_
_publ_author_name
'Stephen J. Geier'
'Austin L. Gille'
'Thomas M. Gilbert'
'Douglas W. Stephan'

_publ_section_title
;
From Classical Adducts to Frustrated Lewis Pairs: Steric Effects in the
Interactions of Pyridines and B(C6F5)3
;
_journal_name_full 'Inorganic Chemistry'
_journal_page_first 10466
_journal_page_last 10474
_journal_paper_doi 10.1021/ic901726b
_journal_volume 48
_journal_year 2009
_chemical_formula_sum 'C32.5 H13 B F15 N'
_chemical_formula_weight 713.25
_chemical_name_systematic
; 
 ? 
;
_space_group_IT_number 14
_symmetry_cell_setting monoclinic
_symmetry_space_group_name_Hall '-P 2yn'
_symmetry_space_group_name_H-M 'P 1 21/n 1'
_atom_sites_solution_hydrogens geom
_atom_sites_solution_primary direct
_atom_sites_solution_secondary difmap
_audit_creation_method SHELXL-97
_cell_angle_alpha 90.00
_cell_angle_beta 101.05(3)
_cell_angle_gamma 90.00
_cell_formula_units_Z 4
_cell_length_a 9.0823(18)
_cell_length_b 15.684(3)
_cell_length_c 20.242(4)
_cell_measurement_reflns_used 6440
_cell_measurement_temperature 150(2)
_cell_measurement_theta_max 27.49
_cell_measurement_theta_min 2.60
_cell_volume 2830.0(10)
_computing_cell_refinement 'Bruker XSCANS'
_computing_data_collection 'Bruker XSCANS'
_computing_data_reduction 'Bruker SHELXTL'
_computing_molecular_graphics 'Bruker SHELXTL'
_computing_publication_material 'Bruker SHELXTL'
_computing_structure_refinement 'SHELXL-97 (Sheldrick, 2008)'
_computing_structure_solution 'SHELXS-97 (Sheldrick, 2008)'
_diffrn_ambient_temperature 150(2)
_diffrn_measured_fraction_theta_full 0.990
_diffrn_measured_fraction_theta_max 0.990
_diffrn_measurement_device_type 'Bruker P4'
_diffrn_measurement_method '\w scans'
_diffrn_radiation_monochromator graphite
_diffrn_radiation_source 'fine-focus sealed tube'
_diffrn_radiation_type MoK\a
_diffrn_radiation_wavelength 0.71073
_diffrn_reflns_av_R_equivalents 0.0340
_diffrn_reflns_av_sigmaI/netI 0.0481
_diffrn_reflns_limit_h_max 11
_diffrn_reflns_limit_h_min -11
_diffrn_reflns_limit_k_max 20
_diffrn_reflns_limit_k_min -20
_diffrn_reflns_limit_l_max 26
_diffrn_reflns_limit_l_min -26
_diffrn_reflns_number 18764
_diffrn_reflns_theta_full 27.49
_diffrn_reflns_theta_max 27.49
_diffrn_reflns_theta_min 2.60
_exptl_absorpt_coefficient_mu 0.167
_exptl_absorpt_correction_T_max 0.963
_exptl_absorpt_correction_T_min 0.919
_exptl_absorpt_correction_type multi-scan
_exptl_absorpt_process_details
;
multi-scan from symmetry-related measurements 
 Sortav (Blessing 1995)
;
_exptl_crystal_colour colourless
_exptl_crystal_density_diffrn 1.674
_exptl_crystal_density_method 'not measured'
_exptl_crystal_description block
_exptl_crystal_F_000 1420
_exptl_crystal_size_max 0.32
_exptl_crystal_size_mid 0.30
_exptl_crystal_size_min 0.24
_refine_diff_density_max 0.564
_refine_diff_density_min -0.414
_refine_diff_density_rms 0.057
_refine_ls_extinction_method none
_refine_ls_goodness_of_fit_ref 1.045
_refine_ls_hydrogen_treatment constr
_refine_ls_matrix_type full
_refine_ls_number_parameters 466
_refine_ls_number_reflns 6440
_refine_ls_number_restraints 0
_refine_ls_restrained_S_all 1.045
_refine_ls_R_factor_all 0.0910
_refine_ls_R_factor_gt 0.0522
_refine_ls_shift/su_max 0.000
_refine_ls_shift/su_mean 0.000
_refine_ls_structure_factor_coef Fsqd
_refine_ls_weighting_details 'calc w=1/[\s^2^(Fo^2^)+(0.0759P)^2^+0.7980P] where P=(Fo^2^+2Fc^2^)/3'
_refine_ls_weighting_scheme calc
_refine_ls_wR_factor_gt 0.1283
_refine_ls_wR_factor_ref 0.1506
_reflns_number_gt 4163
_reflns_number_total 6440
_reflns_threshold_expression >2sigma(I)
_cod_data_source_file ic901726b_si_002_04.cif
_cod_data_source_block ((2-Ph)C5H4N-B(C6F5)3)
_cod_depositor_comments
;
The following automatic conversions were performed:
'_symmetry_cell_setting' value 'Monoclinic' changed to 'monoclinic'
according to '/home/saulius/struct/CIF-dictionaries/cif_core.dic'
dictionary named 'cif_core.dic' version 2.4.1 from 2010-06-29.

Automatic conversion script
Id: cif_fix_enum 1527 2010-12-29 10:47:43Z saulius 
;
_cod_original_formula_sum 'C32.50 H13 B F15 N'
_cod_database_code 4303534

loop_
_symmetry_equiv_pos_as_xyz
'x, y, z'
'-x+1/2, y+1/2, -z+1/2'
'-x, -y, -z'
'x-1/2, -y-1/2, z-1/2'

loop_
_atom_site_label
_atom_site_type_symbol
_atom_site_fract_x
_atom_site_fract_y
_atom_site_fract_z
_atom_site_U_iso_or_equiv
_atom_site_adp_type
_atom_site_occupancy
_atom_site_symmetry_multiplicity
_atom_site_calc_flag
_atom_site_refinement_flags
_atom_site_disorder_assembly
_atom_site_disorder_group
N1 N 1.11677(19) 0.69368(11) 0.16187(8) 0.0270(4) Uani 1 1 d . . .
F2 F 1.08687(14) 0.87443(8) 0.22222(6) 0.0377(3) Uani 1 1 d . . .
F3 F 0.97319(16) 1.02936(8) 0.19639(7) 0.0442(4) Uani 1 1 d . . .
F4 F 0.70061(17) 1.05063(8) 0.11261(7) 0.0462(4) Uani 1 1 d . . .
F5 F 0.55251(15) 0.91176(9) 0.05293(7) 0.0420(3) Uani 1 1 d . . .
F6 F 0.66134(14) 0.75793(8) 0.07704(6) 0.0350(3) Uani 1 1 d . . .
F8 F 1.21523(16) 0.73249(9) 0.29678(7) 0.0475(4) Uani 1 1 d . . .
F9 F 1.1915(2) 0.75639(12) 0.42420(8) 0.0728(6) Uani 1 1 d . . .
F10 F 0.9169(2) 0.75400(12) 0.46111(7) 0.0768(6) Uani 1 1 d . . .
F11 F 0.6657(2) 0.73632(11) 0.36505(8) 0.0683(5) Uani 1 1 d . . .
F12 F 0.68636(15) 0.72046(9) 0.23619(6) 0.0408(3) Uani 1 1 d . . .
F14 F 0.78549(14) 0.56313(8) 0.23738(6) 0.0357(3) Uani 1 1 d . . .
F15 F 0.62756(16) 0.44275(9) 0.16658(8) 0.0507(4) Uani 1 1 d . . .
F16 F 0.60868(19) 0.43321(10) 0.03068(8) 0.0628(5) Uani 1 1 d . . .
F17 F 0.7514(2) 0.55180(11) -0.03242(7) 0.0596(5) Uani 1 1 d . . .
F18 F 0.90696(15) 0.67756(9) 0.03785(6) 0.0400(3) Uani 1 1 d . . .
C1 C 0.8837(2) 0.80569(14) 0.15089(10) 0.0266(5) Uani 1 1 d . . .
C2 C 0.9529(2) 0.88033(14) 0.17923(10) 0.0296(5) Uani 1 1 d . . .
C3 C 0.8963(3) 0.96161(14) 0.16728(11) 0.0323(5) Uani 1 1 d . . .
C4 C 0.7603(3) 0.97254(14) 0.12502(11) 0.0334(5) Uani 1 1 d . . .
C5 C 0.6859(2) 0.90242(15) 0.09521(11) 0.0315(5) Uani 1 1 d . . .
C6 C 0.7471(2) 0.82229(14) 0.10833(10) 0.0273(5) Uani 1 1 d . . .
C7 C 0.9519(3) 0.71919(14) 0.25975(10) 0.0305(5) Uani 1 1 d . . .
C8 C 1.0758(3) 0.73185(15) 0.31055(12) 0.0379(6) Uani 1 1 d . . .
C9 C 1.0659(3) 0.74511(16) 0.37792(12) 0.0498(7) Uani 1 1 d . . .
C10 C 0.9279(4) 0.74475(17) 0.39593(12) 0.0519(7) Uani 1 1 d . . .
C11 C 0.8027(3) 0.73562(16) 0.34794(13) 0.0468(7) Uani 1 1 d . . .
C12 C 0.8162(3) 0.72533(15) 0.28169(11) 0.0341(5) Uani 1 1 d . . .
C13 C 0.8490(2) 0.63071(14) 0.14106(10) 0.0269(5) Uani 1 1 d . . .
C14 C 0.7765(2) 0.56732(14) 0.17022(11) 0.0298(5) Uani 1 1 d . . .
C15 C 0.6956(2) 0.50198(15) 0.13432(12) 0.0362(5) Uani 1 1 d . . .
C16 C 0.6864(3) 0.49655(16) 0.06641(13) 0.0425(6) Uani 1 1 d . . .
C17 C 0.7587(3) 0.55616(17) 0.03471(12) 0.0412(6) Uani 1 1 d . . .
C18 C 0.8381(2) 0.62058(15) 0.07209(11) 0.0321(5) Uani 1 1 d . . .
C19 C 1.1776(2) 0.75309(14) 0.12688(11) 0.0312(5) Uani 1 1 d . . .
H19A H 1.1244 0.8049 0.1158 0.037 Uiso 1 1 calc R . .
C20 C 1.3128(3) 0.74262(15) 0.10640(12) 0.0353(5) Uani 1 1 d . . .
H20A H 1.3509 0.7862 0.0817 0.042 Uiso 1 1 calc R . .
C21 C 1.3914(3) 0.66850(16) 0.12218(12) 0.0395(6) Uani 1 1 d . . .
H21A H 1.4852 0.6597 0.1090 0.047 Uiso 1 1 calc R . .
C22 C 1.3308(3) 0.60695(16) 0.15762(12) 0.0387(6) Uani 1 1 d . . .
H22A H 1.3841 0.5552 0.1691 0.046 Uiso 1 1 calc R . .
C23 C 1.1939(2) 0.61884(14) 0.17690(11) 0.0305(5) Uani 1 1 d . . .
C24 C 1.1335(2) 0.54414(14) 0.20913(12) 0.0340(5) Uani 1 1 d . . .
C25 C 1.0853(3) 0.47473(16) 0.16772(13) 0.0420(6) Uani 1 1 d . . .
H25A H 1.0846 0.4783 0.1208 0.050 Uiso 1 1 calc R . .
C26 C 1.0382(3) 0.40040(17) 0.19440(17) 0.0541(8) Uani 1 1 d . . .
H26A H 1.0043 0.3535 0.1658 0.065 Uiso 1 1 calc R . .
C27 C 1.0407(3) 0.39465(18) 0.26255(17) 0.0552(8) Uani 1 1 d . . .
H27A H 1.0057 0.3444 0.2807 0.066 Uiso 1 1 calc R . .
C28 C 1.0941(3) 0.46167(18) 0.30428(15) 0.0486(7) Uani 1 1 d . . .
H28A H 1.0988 0.4567 0.3514 0.058 Uiso 1 1 calc R . .
C29 C 1.1408(3) 0.53596(16) 0.27808(13) 0.0398(6) Uani 1 1 d . . .
H29A H 1.1782 0.5817 0.3073 0.048 Uiso 1 1 calc R . .
B1 B 0.9485(3) 0.71077(16) 0.17866(12) 0.0265(5) Uani 1 1 d . . .
C1S C 1.4952(8) 0.4436(3) 0.5147(3) 0.063(3) Uani 0.50 1 d PG A -1
C2S C 1.6243(6) 0.4931(6) 0.5225(3) 0.072(4) Uani 0.50 1 d PG A -1
H2SA H 1.7178 0.4702 0.5444 0.086 Uiso 0.50 1 calc PR A -1
C3S C 1.6166(9) 0.5763(5) 0.4984(4) 0.098(4) Uani 0.50 1 d PG A -1
H3SA H 1.7048 0.6102 0.5038 0.117 Uiso 0.50 1 calc PR A -1
C4S C 1.4798(13) 0.6099(3) 0.4664(4) 0.117(8) Uani 0.50 1 d PG A -1
H4SA H 1.4745 0.6668 0.4499 0.141 Uiso 0.50 1 calc PR A -1
C5S C 1.3507(9) 0.5604(4) 0.4586(3) 0.073(3) Uani 0.50 1 d PG A -1
H5SA H 1.2573 0.5833 0.4367 0.088 Uiso 0.50 1 calc PR A -1
C6S C 1.3585(6) 0.4772(4) 0.4827(3) 0.055(2) Uani 0.50 1 d PG A -1
H6SA H 1.2702 0.4433 0.4773 0.067 Uiso 0.50 1 calc PR A -1
C7S C 1.5124(17) 0.3596(12) 0.5375(6) 0.120(6) Uani 0.50 1 d P A -1
H7SA H 1.6179 0.3492 0.5575 0.181 Uiso 0.50 1 calc PR A -1
H7SB H 1.4810 0.3206 0.4996 0.181 Uiso 0.50 1 calc PR A -1
H7SC H 1.4503 0.3501 0.5714 0.181 Uiso 0.50 1 calc PR A -1

loop_
_atom_site_aniso_label
_atom_site_aniso_U_11
_atom_site_aniso_U_22
_atom_site_aniso_U_33
_atom_site_aniso_U_23
_atom_site_aniso_U_13
_atom_site_aniso_U_12
N1 0.0260(9) 0.0265(10) 0.0280(9) 0.0008(8) 0.0036(7) -0.0026(8)
F2 0.0327(7) 0.0330(7) 0.0433(7) -0.0013(6) -0.0028(6) -0.0041(6)
F3 0.0502(9) 0.0275(7) 0.0533(8) -0.0068(6) 0.0060(7) -0.0057(6)
F4 0.0581(9) 0.0281(7) 0.0520(8) 0.0038(6) 0.0092(7) 0.0128(7)
F5 0.0374(8) 0.0411(8) 0.0436(8) 0.0063(6) -0.0018(6) 0.0085(6)
F6 0.0319(7) 0.0310(7) 0.0383(7) 0.0004(6) -0.0027(5) -0.0024(6)
F8 0.0428(9) 0.0431(9) 0.0482(9) 0.0012(7) -0.0126(6) -0.0074(7)
F9 0.0997(14) 0.0632(11) 0.0399(9) -0.0084(8) -0.0258(9) 0.0013(10)
F10 0.1398(18) 0.0637(12) 0.0283(8) 0.0021(7) 0.0196(9) 0.0355(11)
F11 0.0900(13) 0.0708(12) 0.0560(10) 0.0204(9) 0.0443(9) 0.0404(10)
F12 0.0391(8) 0.0431(8) 0.0429(8) 0.0089(6) 0.0147(6) 0.0106(6)
F14 0.0373(7) 0.0339(7) 0.0367(7) 0.0075(6) 0.0089(6) -0.0030(6)
F15 0.0433(9) 0.0318(8) 0.0765(11) 0.0046(7) 0.0100(7) -0.0114(7)
F16 0.0676(11) 0.0391(9) 0.0722(11) -0.0206(8) -0.0104(8) -0.0131(8)
F17 0.0777(12) 0.0610(10) 0.0364(8) -0.0174(7) 0.0012(7) -0.0037(9)
F18 0.0451(8) 0.0464(8) 0.0293(7) 0.0009(6) 0.0092(6) -0.0039(6)
C1 0.0287(11) 0.0270(11) 0.0250(10) 0.0015(9) 0.0075(8) -0.0009(9)
C2 0.0281(11) 0.0308(12) 0.0293(11) 0.0018(9) 0.0041(9) -0.0006(9)
C3 0.0394(13) 0.0255(12) 0.0332(12) -0.0033(9) 0.0100(10) -0.0045(10)
C4 0.0420(14) 0.0243(12) 0.0357(12) 0.0045(10) 0.0115(10) 0.0070(10)
C5 0.0291(12) 0.0347(13) 0.0303(11) 0.0046(10) 0.0046(9) 0.0041(10)
C6 0.0289(11) 0.0272(11) 0.0264(10) 0.0006(9) 0.0064(8) -0.0038(9)
C7 0.0408(13) 0.0207(11) 0.0287(11) 0.0020(9) 0.0032(9) 0.0010(9)
C8 0.0439(14) 0.0295(13) 0.0358(13) 0.0010(10) -0.0035(10) -0.0011(11)
C9 0.077(2) 0.0308(14) 0.0316(13) -0.0009(11) -0.0155(13) 0.0013(13)
C10 0.090(2) 0.0370(15) 0.0299(13) -0.0006(11) 0.0129(14) 0.0193(15)
C11 0.0688(19) 0.0356(14) 0.0404(14) 0.0107(11) 0.0214(13) 0.0201(13)
C12 0.0454(14) 0.0269(12) 0.0311(11) 0.0049(9) 0.0099(10) 0.0078(10)
C13 0.0222(11) 0.0270(11) 0.0306(11) 0.0000(9) 0.0028(8) 0.0030(9)
C14 0.0271(11) 0.0268(12) 0.0347(12) 0.0005(9) 0.0045(9) 0.0032(9)
C15 0.0276(12) 0.0252(12) 0.0546(15) 0.0041(11) 0.0051(10) -0.0013(10)
C16 0.0391(14) 0.0281(13) 0.0547(15) -0.0105(11) -0.0052(11) -0.0032(11)
C17 0.0442(14) 0.0432(15) 0.0324(12) -0.0107(11) -0.0024(10) 0.0047(12)
C18 0.0318(12) 0.0310(12) 0.0334(12) -0.0001(10) 0.0060(9) 0.0019(10)
C19 0.0306(12) 0.0277(12) 0.0352(12) 0.0020(9) 0.0061(9) -0.0027(9)
C20 0.0330(12) 0.0364(13) 0.0379(13) 0.0007(10) 0.0105(10) -0.0053(10)
C21 0.0291(12) 0.0412(15) 0.0496(14) -0.0011(12) 0.0114(10) -0.0019(11)
C22 0.0288(12) 0.0360(14) 0.0517(14) 0.0042(11) 0.0087(10) 0.0037(10)
C23 0.0248(11) 0.0298(12) 0.0358(12) 0.0017(9) 0.0028(9) -0.0001(9)
C24 0.0217(11) 0.0281(12) 0.0511(14) 0.0077(10) 0.0044(10) 0.0049(9)
C25 0.0350(13) 0.0335(14) 0.0549(15) 0.0031(12) 0.0020(11) 0.0017(11)
C26 0.0377(15) 0.0303(14) 0.088(2) 0.0041(14) -0.0045(14) -0.0019(11)
C27 0.0334(14) 0.0411(16) 0.089(2) 0.0290(16) 0.0062(14) 0.0019(12)
C28 0.0395(15) 0.0446(16) 0.0628(17) 0.0200(14) 0.0128(12) 0.0063(12)
C29 0.0370(13) 0.0347(14) 0.0491(14) 0.0100(11) 0.0118(11) 0.0053(11)
B1 0.0242(12) 0.0280(13) 0.0270(12) 0.0010(10) 0.0039(9) -0.0013(10)
C1S 0.085(6) 0.067(5) 0.036(3) -0.009(3) 0.009(3) 0.040(5)
C2S 0.034(4) 0.128(11) 0.057(6) -0.046(7) 0.020(4) -0.021(6)
C3S 0.094(8) 0.125(10) 0.090(7) -0.071(7) 0.057(6) -0.062(8)
C4S 0.101(12) 0.152(18) 0.113(15) -0.081(13) 0.056(10) -0.012(12)
C5S 0.106(8) 0.062(5) 0.052(4) 0.002(4) 0.019(4) 0.017(5)
C6S 0.066(6) 0.059(5) 0.043(4) -0.004(4) 0.015(4) 0.001(4)
C7S 0.159(15) 0.159(12) 0.041(6) -0.005(6) 0.014(7) 0.082(9)

loop_
_atom_type_symbol
_atom_type_description
_atom_type_scat_dispersion_real
_atom_type_scat_dispersion_imag
_atom_type_scat_source
C C 0.0033 0.0016 'International Tables Vol C Tables 4.2.6.8 and 6.1.1.4'
H H 0.0000 0.0000 'International Tables Vol C Tables 4.2.6.8 and 6.1.1.4'
B B 0.0013 0.0007 'International Tables Vol C Tables 4.2.6.8 and 6.1.1.4'
N N 0.0061 0.0033 'International Tables Vol C Tables 4.2.6.8 and 6.1.1.4'
F F 0.0171 0.0103 'International Tables Vol C Tables 4.2.6.8 and 6.1.1.4'

loop_
_geom_angle_atom_site_label_1
_geom_angle_atom_site_label_2
_geom_angle_atom_site_label_3
_geom_angle
_geom_angle_site_symmetry_1
_geom_angle_site_symmetry_3
_geom_angle_publ_flag
C19 N1 C23 117.63(18) . . ?
C19 N1 B1 118.96(18) . . ?
C23 N1 B1 123.19(17) . . ?
C6 C1 C2 111.98(19) . . ?
C6 C1 B1 126.41(19) . . ?
C2 C1 B1 120.65(18) . . ?
F2 C2 C3 115.72(19) . . ?
F2 C2 C1 118.91(19) . . ?
C3 C2 C1 125.4(2) . . ?
F3 C3 C4 120.3(2) . . ?
F3 C3 C2 120.6(2) . . ?
C4 C3 C2 119.1(2) . . ?
F4 C4 C5 120.2(2) . . ?
F4 C4 C3 120.9(2) . . ?
C5 C4 C3 118.9(2) . . ?
F5 C5 C4 119.9(2) . . ?
F5 C5 C6 120.0(2) . . ?
C4 C5 C6 120.0(2) . . ?
F6 C6 C5 114.47(18) . . ?
F6 C6 C1 120.91(19) . . ?
C5 C6 C1 124.6(2) . . ?
C8 C7 C12 113.4(2) . . ?
C8 C7 B1 127.6(2) . . ?
C12 C7 B1 118.47(19) . . ?
F8 C8 C7 120.6(2) . . ?
F8 C8 C9 116.0(2) . . ?
C7 C8 C9 123.4(2) . . ?
F9 C9 C10 120.9(2) . . ?
F9 C9 C8 119.7(3) . . ?
C10 C9 C8 119.4(2) . . ?
F10 C10 C11 120.2(3) . . ?
F10 C10 C9 120.1(3) . . ?
C11 C10 C9 119.6(2) . . ?
C10 C11 F11 120.1(2) . . ?
C10 C11 C12 119.4(3) . . ?
F11 C11 C12 120.4(3) . . ?
F12 C12 C11 116.2(2) . . ?
F12 C12 C7 119.27(19) . . ?
C11 C12 C7 124.6(2) . . ?
C14 C13 C18 113.4(2) . . ?
C14 C13 B1 127.89(18) . . ?
C18 C13 B1 118.62(18) . . ?
F14 C14 C15 114.66(19) . . ?
F14 C14 C13 121.52(19) . . ?
C15 C14 C13 123.8(2) . . ?
F15 C15 C16 119.9(2) . . ?
F15 C15 C14 120.1(2) . . ?
C16 C15 C14 120.0(2) . . ?
F16 C16 C15 120.8(2) . . ?
F16 C16 C17 120.0(2) . . ?
C15 C16 C17 119.1(2) . . ?
F17 C17 C16 120.1(2) . . ?
F17 C17 C18 120.6(2) . . ?
C16 C17 C18 119.3(2) . . ?
F18 C18 C17 116.51(19) . . ?
F18 C18 C13 119.16(19) . . ?
C17 C18 C13 124.3(2) . . ?
N1 C19 C20 123.6(2) . . ?
C21 C20 C19 119.0(2) . . ?
C20 C21 C22 118.2(2) . . ?
C21 C22 C23 121.5(2) . . ?
N1 C23 C22 120.0(2) . . ?
N1 C23 C24 123.58(18) . . ?
C22 C23 C24 116.2(2) . . ?
C29 C24 C25 118.8(2) . . ?
C29 C24 C23 124.0(2) . . ?
C25 C24 C23 116.7(2) . . ?
C26 C25 C24 120.5(3) . . ?
C27 C26 C25 119.9(3) . . ?
C28 C27 C26 120.0(3) . . ?
C27 C28 C29 120.4(3) . . ?
C28 C29 C24 120.3(3) . . ?
C7 B1 C13 115.30(18) . . ?
C7 B1 N1 112.23(17) . . ?
C13 B1 N1 103.23(16) . . ?
C7 B1 C1 101.78(17) . . ?
C13 B1 C1 113.60(17) . . ?
N1 B1 C1 111.01(16) . . ?
C2S C1S C6S 120.0 . . ?
C2S C1S C7S 116.9(10) . . ?
C6S C1S C7S 123.1(10) . . ?
C3S C2S C1S 120.0 . . ?
C2S C3S C4S 120.0 . . ?
C5S C4S C3S 120.0 . . ?
C4S C5S C6S 120.0 . . ?
C5S C6S C1S 120.0 . . ?

loop_
_geom_bond_atom_site_label_1
_geom_bond_atom_site_label_2
_geom_bond_distance
_geom_bond_site_symmetry_2
_geom_bond_publ_flag
N1 C19 1.351(3) . ?
N1 C23 1.371(3) . ?
N1 B1 1.650(3) . ?
F2 C2 1.356(2) . ?
F3 C3 1.344(3) . ?
F4 C4 1.343(3) . ?
F5 C5 1.350(3) . ?
F6 C6 1.356(2) . ?
F8 C8 1.348(3) . ?
F9 C9 1.342(3) . ?
F10 C10 1.350(3) . ?
F11 C11 1.354(3) . ?
F12 C12 1.352(3) . ?
F14 C14 1.348(2) . ?
F15 C15 1.351(3) . ?
F16 C16 1.346(3) . ?
F17 C17 1.349(3) . ?
F18 C18 1.355(3) . ?
C1 C6 1.393(3) . ?
C1 C2 1.399(3) . ?
C1 B1 1.659(3) . ?
C2 C3 1.378(3) . ?
C3 C4 1.372(3) . ?
C4 C5 1.369(3) . ?
C5 C6 1.379(3) . ?
C7 C8 1.385(3) . ?
C7 C12 1.391(3) . ?
C7 B1 1.641(3) . ?
C8 C9 1.399(4) . ?
C9 C10 1.371(4) . ?
C10 C11 1.354(4) . ?
C11 C12 1.379(3) . ?
C13 C14 1.386(3) . ?
C13 C18 1.390(3) . ?
C13 B1 1.646(3) . ?
C14 C15 1.383(3) . ?
C15 C16 1.364(3) . ?
C16 C17 1.371(4) . ?
C17 C18 1.380(3) . ?
C19 C20 1.379(3) . ?
C20 C21 1.370(3) . ?
C21 C22 1.379(3) . ?
C22 C23 1.385(3) . ?
C23 C24 1.495(3) . ?
C24 C29 1.390(3) . ?
C24 C25 1.392(3) . ?
C25 C26 1.386(4) . ?
C26 C27 1.378(4) . ?
C27 C28 1.377(4) . ?
C28 C29 1.380(3) . ?
C1S C2S 1.3900 . ?
C1S C6S 1.3900 . ?
C1S C7S 1.394(18) . ?
C2S C3S 1.3900 . ?
C3S C4S 1.3900 . ?
C4S C5S 1.3900 . ?
C5S C6S 1.3900 . ?
